data_4027745
loop_
_publ_author_name
'Bharat Kumar'
'Benjamin T. King'

_publ_section_title
;
 Synthesis of
 1,8,9,16-Tetrakis(trimethylsilyl)tetra-cata-tetrabenzoquadrannulene
;
_journal_name_full 'Journal of Organic Chemistry'
_journal_page_first 10617
_journal_page_last 10622
_journal_paper_doi 10.1021/jo3015648
_journal_volume 77
_journal_year 2012
_chemical_formula_moiety '(C40 H52 O4 Si4), 2(C4 H10 O)'
_chemical_formula_sum 'C48 H72 O6 Si4'
_chemical_formula_weight 857
_chemical_name_systematic
; 
 ? 
;
_space_group_IT_number 14
_symmetry_cell_setting monoclinic
_symmetry_space_group_name_Hall '-P 2yn'
_symmetry_space_group_name_H-M 'P 1 21/n 1'
_atom_sites_solution_hydrogens geom
_atom_sites_solution_primary direct
_atom_sites_solution_secondary difmap
_audit_creation_method SHELXL-97
_cell_angle_alpha 90.00
_cell_angle_beta 105.4350(10)
_cell_angle_gamma 90.00
_cell_formula_units_Z 4
_cell_length_a 12.1170(7)
_cell_length_b 24.7548(14)
_cell_length_c 17.6157(10)
_cell_measurement_temperature 100(2)
_cell_volume 5093.3(5)
_computing_structure_refinement 'SHELXL-97 (Sheldrick, 2008)'
_computing_structure_solution 'SHELXS-97 (Sheldrick, 2008)'
_diffrn_ambient_temperature 100(2)
_diffrn_measured_fraction_theta_full 0.977
_diffrn_measured_fraction_theta_max 0.977
_diffrn_radiation_monochromator graphite
_diffrn_radiation_source 'fine-focus sealed tube'
_diffrn_radiation_type MoK\a
_diffrn_radiation_wavelength 0.71073
_diffrn_reflns_av_R_equivalents 0.0406
_diffrn_reflns_av_sigmaI/netI 0.0445
_diffrn_reflns_limit_h_max 15
_diffrn_reflns_limit_h_min -17
_diffrn_reflns_limit_k_max 25
_diffrn_reflns_limit_k_min -34
_diffrn_reflns_limit_l_max 24
_diffrn_reflns_limit_l_min -24
_diffrn_reflns_number 51285
_diffrn_reflns_theta_full 30.00
_diffrn_reflns_theta_max 30.00
_diffrn_reflns_theta_min 1.45
_exptl_absorpt_coefficient_mu 0.160
_exptl_absorpt_correction_T_max 0.9795
_exptl_absorpt_correction_T_min 0.9339
_exptl_absorpt_correction_type multi-scan
_exptl_crystal_density_diffrn 1.118
_exptl_crystal_F_000 2280
_exptl_crystal_size_max 0.32
_exptl_crystal_size_mid 0.10
_exptl_crystal_size_min 0.10
_refine_diff_density_max 0.486
_refine_diff_density_min -0.303
_refine_diff_density_rms 0.057
_refine_ls_extinction_method none
_refine_ls_goodness_of_fit_ref 0.997
_refine_ls_hydrogen_treatment constr
_refine_ls_matrix_type full
_refine_ls_number_parameters 605
_refine_ls_number_reflns 14523
_refine_ls_number_restraints 0
_refine_ls_restrained_S_all 0.997
_refine_ls_R_factor_all 0.0698
_refine_ls_R_factor_gt 0.0451
_refine_ls_shift/su_max 0.002
_refine_ls_shift/su_mean 0.000
_refine_ls_structure_factor_coef Fsqd
_refine_ls_weighting_details 'calc w=1/[\s^2^(Fo^2^)+(0.0562P)^2^+1.6303P] where P=(Fo^2^+2Fc^2^)/3'
_refine_ls_weighting_scheme calc
_refine_ls_wR_factor_gt 0.1100
_refine_ls_wR_factor_ref 0.1180
_reflns_number_gt 10587
_reflns_number_total 14523
_reflns_threshold_expression >2sigma(I)
_cod_data_source_file jo3015648_si_001.cif
_cod_data_source_block b_107_0m
_cod_database_code 4027745

loop_
_symmetry_equiv_pos_as_xyz
'x, y, z'
'-x+1/2, y+1/2, -z+1/2'
'-x, -y, -z'
'x-1/2, -y-1/2, z-1/2'

loop_
_atom_site_label
_atom_site_type_symbol
_atom_site_fract_x
_atom_site_fract_y
_atom_site_fract_z
_atom_site_U_iso_or_equiv
_atom_site_adp_type
_atom_site_occupancy
_atom_site_symmetry_multiplicity
_atom_site_calc_flag
_atom_site_refinement_flags
_atom_site_disorder_assembly
_atom_site_disorder_group
O2 O 0.83204(9) 0.99598(4) 0.18952(5) 0.0207(2) Uani 1 1 d . . .
H2 H 0.8410 1.0202 0.1582 0.031 Uiso 1 1 calc R . .
C8 C 0.79396(11) 0.91051(5) 0.28239(7) 0.0142(2) Uani 1 1 d . . .
H8 H 0.8720 0.9271 0.2983 0.017 Uiso 1 1 calc R . .
Si1 Si 0.86592(3) 0.984587(17) 0.58010(2) 0.01956(9) Uani 1 1 d . . .
Si2 Si 0.61116(3) 0.981392(16) -0.09737(2) 0.01756(8) Uani 1 1 d . . .
Si3 Si 0.66614(3) 0.775243(16) -0.10691(2) 0.01865(9) Uani 1 1 d . . .
Si4 Si 0.91896(4) 0.774192(17) 0.57129(2) 0.02085(9) Uani 1 1 d . . .
C7 C 0.74347(11) 0.91187(5) 0.19132(7) 0.0144(2) Uani 1 1 d . . .
H7 H 0.6622 0.9246 0.1763 0.017 Uiso 1 1 calc R . .
C15 C 0.80114(11) 0.84809(5) 0.27891(7) 0.0147(2) Uani 1 1 d . . .
H15 H 0.8824 0.8354 0.2938 0.018 Uiso 1 1 calc R . .
O1 O 0.85896(9) 0.77248(4) 0.17778(5) 0.0200(2) Uani 1 1 d . . .
H1 H 0.8820 0.7526 0.1465 0.030 Uiso 1 1 calc R . .
O4 O 0.70195(9) 0.76406(4) 0.28297(6) 0.0236(2) Uani 1 1 d . . .
H4 H 0.7516 0.7564 0.2593 0.035 Uiso 1 1 calc R . .
O3 O 0.67475(9) 0.98692(4) 0.29205(6) 0.0215(2) Uani 1 1 d . . .
H3 H 0.7225 0.9995 0.2698 0.032 Uiso 1 1 calc R . .
C36 C 0.75081(15) 0.96968(8) 0.62908(10) 0.0362(4) Uani 1 1 d . . .
H36A H 0.6801 0.9879 0.6007 0.054 Uiso 1 1 calc R . .
H36B H 0.7741 0.9826 0.6836 0.054 Uiso 1 1 calc R . .
H36C H 0.7377 0.9306 0.6287 0.054 Uiso 1 1 calc R . .
C38 C 0.91131(18) 0.69934(7) 0.57661(10) 0.0386(4) Uani 1 1 d . . .
H38A H 0.8310 0.6879 0.5613 0.058 Uiso 1 1 calc R . .
H38B H 0.9473 0.6874 0.6306 0.058 Uiso 1 1 calc R . .
H38C H 0.9516 0.6832 0.5408 0.058 Uiso 1 1 calc R . .
C34 C 0.46809(13) 0.95170(7) -0.10558(9) 0.0284(3) Uani 1 1 d . . .
H34A H 0.4767 0.9138 -0.0889 0.043 Uiso 1 1 calc R . .
H34B H 0.4219 0.9538 -0.1604 0.043 Uiso 1 1 calc R . .
H34C H 0.4300 0.9718 -0.0718 0.043 Uiso 1 1 calc R . .
C14 C 0.72784(11) 0.81539(6) 0.32081(7) 0.0167(3) Uani 1 1 d . . .
C33 C 0.60088(14) 1.05616(6) -0.10384(9) 0.0262(3) Uani 1 1 d . . .
H33A H 0.5621 1.0696 -0.0654 0.039 Uiso 1 1 calc R . .
H33B H 0.5572 1.0667 -0.1570 0.039 Uiso 1 1 calc R . .
H33C H 0.6780 1.0717 -0.0926 0.039 Uiso 1 1 calc R . .
C30 C 0.75613(15) 0.79479(7) -0.17300(9) 0.0314(4) Uani 1 1 d . . .
H30A H 0.7577 0.8342 -0.1772 0.047 Uiso 1 1 calc R . .
H30B H 0.7239 0.7792 -0.2253 0.047 Uiso 1 1 calc R . .
H30C H 0.8342 0.7813 -0.1513 0.047 Uiso 1 1 calc R . .
C27 C 0.79072(12) 0.80568(6) 0.40422(8) 0.0188(3) Uani 1 1 d . . .
C25 C 0.77433(11) 0.94637(6) 0.41121(8) 0.0186(3) Uani 1 1 d . . .
C16 C 0.75102(11) 0.84980(6) 0.18788(7) 0.0145(2) Uani 1 1 d . . .
H16 H 0.6733 0.8330 0.1715 0.017 Uiso 1 1 calc R . .
C1 C 0.83153(11) 0.82515(5) 0.14335(7) 0.0149(2) Uani 1 1 d . . .
C40 C 1.07028(13) 0.79636(7) 0.59279(9) 0.0287(3) Uani 1 1 d . . .
H40A H 1.1098 0.7753 0.5609 0.043 Uiso 1 1 calc R . .
H40B H 1.1079 0.7907 0.6488 0.043 Uiso 1 1 calc R . .
H40C H 1.0731 0.8348 0.5801 0.043 Uiso 1 1 calc R . .
C9 C 0.71475(11) 0.93589(6) 0.32752(7) 0.0159(3) Uani 1 1 d . . .
C31 C 0.66442(15) 0.70043(6) -0.09785(9) 0.0307(3) Uani 1 1 d . . .
H31A H 0.7408 0.6877 -0.0693 0.046 Uiso 1 1 calc R . .
H31B H 0.6427 0.6842 -0.1505 0.046 Uiso 1 1 calc R . .
H31C H 0.6089 0.6899 -0.0690 0.046 Uiso 1 1 calc R . .
C28 C 0.84220(12) 0.79464(6) 0.47077(8) 0.0216(3) Uani 1 1 d . . .
C26 C 0.81598(12) 0.95971(6) 0.47848(8) 0.0206(3) Uani 1 1 d . . .
C21 C 0.77442(11) 0.81749(6) 0.05852(8) 0.0168(3) Uani 1 1 d . . .
C39 C 0.84784(15) 0.80542(8) 0.64184(9) 0.0346(4) Uani 1 1 d . . .
H39A H 0.8424 0.8446 0.6334 0.052 Uiso 1 1 calc R . .
H39B H 0.8928 0.7979 0.6958 0.052 Uiso 1 1 calc R . .
H39C H 0.7708 0.7903 0.6335 0.052 Uiso 1 1 calc R . .
C23 C 0.75781(11) 0.95289(6) 0.06616(8) 0.0171(3) Uani 1 1 d . . .
C22 C 0.72979(11) 0.80385(6) -0.00829(8) 0.0189(3) Uani 1 1 d . . .
C6 C 0.81796(11) 0.94474(5) 0.15027(7) 0.0156(2) Uani 1 1 d . . .
C32 C 0.67188(14) 0.95313(7) -0.17526(9) 0.0287(3) Uani 1 1 d . . .
H32A H 0.7516 0.9649 -0.1661 0.043 Uiso 1 1 calc R . .
H32B H 0.6271 0.9660 -0.2269 0.043 Uiso 1 1 calc R . .
H32C H 0.6690 0.9136 -0.1738 0.043 Uiso 1 1 calc R . .
C37 C 1.00196(14) 0.95085(7) 0.63135(9) 0.0297(3) Uani 1 1 d . . .
H37A H 0.9899 0.9117 0.6316 0.044 Uiso 1 1 calc R . .
H37B H 1.0274 0.9640 0.6857 0.044 Uiso 1 1 calc R . .
H37C H 1.0605 0.9590 0.6039 0.044 Uiso 1 1 calc R . .
C35 C 0.88746(15) 1.05871(7) 0.57774(10) 0.0318(4) Uani 1 1 d . . .
H35A H 0.9492 1.0665 0.5530 0.048 Uiso 1 1 calc R . .
H35B H 0.9080 1.0729 0.6316 0.048 Uiso 1 1 calc R . .
H35C H 0.8166 1.0759 0.5473 0.048 Uiso 1 1 calc R . .
C29 C 0.51679(13) 0.79943(7) -0.14579(10) 0.0320(4) Uani 1 1 d . . .
H29A H 0.4733 0.7918 -0.1074 0.048 Uiso 1 1 calc R . .
H29B H 0.4811 0.7808 -0.1954 0.048 Uiso 1 1 calc R . .
H29C H 0.5171 0.8384 -0.1551 0.048 Uiso 1 1 calc R . .
C24 C 0.70475(12) 0.96338(6) 0.00002(8) 0.0197(3) Uani 1 1 d . . .
C12 C 0.41632(12) 0.83856(7) 0.31703(9) 0.0289(4) Uani 1 1 d . . .
H12 H 0.3497 0.8175 0.3137 0.035 Uiso 1 1 calc R . .
C5 C 1.03322(12) 0.94679(6) 0.17399(8) 0.0218(3) Uani 1 1 d . . .
H5 H 1.0297 0.9850 0.1782 0.026 Uiso 1 1 calc R . .
C11 C 0.41232(12) 0.89393(7) 0.32546(9) 0.0288(4) Uani 1 1 d . . .
H11 H 0.3436 0.9107 0.3295 0.035 Uiso 1 1 calc R . .
C19 C 0.61041(11) 0.90037(6) 0.32362(7) 0.0169(3) Uani 1 1 d . . .
C17 C 0.93904(11) 0.86022(6) 0.15562(7) 0.0156(2) Uani 1 1 d . . .
C13 C 0.51696(12) 0.81371(7) 0.31344(8) 0.0233(3) Uani 1 1 d . . .
H13 H 0.5192 0.7756 0.3079 0.028 Uiso 1 1 calc R . .
C4 C 1.13816(12) 0.92183(7) 0.18216(9) 0.0265(3) Uani 1 1 d . . .
H4A H 1.2059 0.9429 0.1914 0.032 Uiso 1 1 calc R . .
C18 C 0.93283(11) 0.91644(6) 0.15972(7) 0.0156(3) Uani 1 1 d . . .
C3 C 1.14417(12) 0.86639(7) 0.17688(8) 0.0258(3) Uani 1 1 d . . .
H3A H 1.2158 0.8493 0.1814 0.031 Uiso 1 1 calc R . .
C10 C 0.50838(12) 0.92506(7) 0.32799(8) 0.0224(3) Uani 1 1 d . . .
H10 H 0.5049 0.9632 0.3327 0.027 Uiso 1 1 calc R . .
C2 C 1.04546(11) 0.83557(6) 0.16499(8) 0.0209(3) Uani 1 1 d . . .
H2A H 1.0503 0.7973 0.1632 0.025 Uiso 1 1 calc R . .
C20 C 0.61543(11) 0.84428(6) 0.31786(7) 0.0170(3) Uani 1 1 d . . .
O5 O 0.96644(15) 0.69474(5) 0.10310(8) 0.0554(4) Uani 1 1 d . . .
C45 C 1.00955(17) 0.68840(8) 0.03617(11) 0.0431(5) Uani 1 1 d . B .
H45A H 0.9508 0.6711 -0.0070 0.052 Uiso 1 1 calc R . .
H45B H 1.0780 0.6648 0.0495 0.052 Uiso 1 1 calc R . .
C46 C 1.04040(17) 0.74220(9) 0.01004(11) 0.0427(5) Uani 1 1 d . . .
H46A H 1.0701 0.7377 -0.0362 0.064 Uiso 1 1 calc R B .
H46B H 1.0991 0.7590 0.0527 0.064 Uiso 1 1 calc R . .
H46C H 0.9723 0.7653 -0.0037 0.064 Uiso 1 1 calc R . .
O301 O 0.8734(6) 0.0973(2) 0.1220(4) 0.0212(9) Uani 0.481(10) 1 d P A 1
C301 C 0.9087(6) 0.1087(3) 0.0537(4) 0.0409(16) Uani 0.481(10) 1 d P A 1
H30D H 0.8855 0.1464 0.0388 0.049 Uiso 0.481(10) 1 calc PR A 1
H30E H 0.8623 0.0855 0.0114 0.049 Uiso 0.481(10) 1 calc PR A 1
C302 C 1.0253(4) 0.1036(5) 0.0502(3) 0.069(2) Uani 0.481(10) 1 d P A 1
H30F H 1.0309 0.1137 -0.0024 0.103 Uiso 0.481(10) 1 calc PR A 1
H30G H 1.0505 0.0661 0.0612 0.103 Uiso 0.481(10) 1 calc PR A 1
H30H H 1.0742 0.1274 0.0895 0.103 Uiso 0.481(10) 1 calc PR A 1
C303 C 0.7944(5) 0.1339(3) 0.1332(4) 0.0290(12) Uani 0.481(10) 1 d P A 1
H30I H 0.7198 0.1274 0.0944 0.035 Uiso 0.481(10) 1 calc PR A 1
H30J H 0.8197 0.1710 0.1254 0.035 Uiso 0.481(10) 1 calc PR A 1
C304 C 0.7814(10) 0.1280(6) 0.2154(7) 0.0284(15) Uani 0.481(10) 1 d P A 1
H30K H 0.7255 0.1544 0.2237 0.043 Uiso 0.481(10) 1 calc PR A 1
H30L H 0.8554 0.1344 0.2536 0.043 Uiso 0.481(10) 1 calc PR A 1
H30M H 0.7548 0.0915 0.2225 0.043 Uiso 0.481(10) 1 calc PR A 1
O401 O 0.8745(7) 0.0820(3) 0.1125(5) 0.0417(14) Uani 0.519(10) 1 d P A 2
C401 C 0.9122(8) 0.0811(5) 0.0411(3) 0.072(3) Uani 0.519(10) 1 d P A 2
H40D H 0.8573 0.0583 0.0028 0.087 Uiso 0.519(10) 1 calc PR A 2
H40E H 0.9037 0.1183 0.0197 0.087 Uiso 0.519(10) 1 calc PR A 2
C402 C 0.9915(6) 0.0685(3) 0.0414(3) 0.0504(19) Uani 0.519(10) 1 d P A 2
H40F H 1.0007 0.0704 -0.0122 0.076 Uiso 0.519(10) 1 calc PR A 2
H40G H 1.0023 0.0311 0.0603 0.076 Uiso 0.519(10) 1 calc PR A 2
H40H H 1.0486 0.0917 0.0763 0.076 Uiso 0.519(10) 1 calc PR A 2
C403 C 0.8303(10) 0.1319(4) 0.1302(7) 0.100(4) Uani 0.519(10) 1 d P A 2
H40I H 0.7646 0.1423 0.0858 0.120 Uiso 0.519(10) 1 calc PR A 2
H40J H 0.8899 0.1600 0.1355 0.120 Uiso 0.519(10) 1 calc PR A 2
C404 C 0.7928(11) 0.1301(5) 0.2026(8) 0.051(4) Uani 0.519(10) 1 d P A 2
H40K H 0.7595 0.1650 0.2106 0.077 Uiso 0.519(10) 1 calc PR A 2
H40L H 0.8587 0.1224 0.2474 0.077 Uiso 0.519(10) 1 calc PR A 2
H40M H 0.7353 0.1016 0.1983 0.077 Uiso 0.519(10) 1 calc PR A 2
C41 C 0.8800(7) 0.6462(3) 0.1142(5) 0.044(2) Uani 0.295(6) 1 d P B 1
H41A H 0.8316 0.6580 0.1485 0.053 Uiso 0.295(6) 1 calc PR B 1
H41B H 0.8299 0.6346 0.0627 0.053 Uiso 0.295(6) 1 calc PR B 1
C42 C 0.9582(9) 0.6024(3) 0.1515(7) 0.070(3) Uani 0.295(6) 1 d P B 1
H42A H 0.9134 0.5711 0.1600 0.105 Uiso 0.295(6) 1 calc PR B 1
H42B H 1.0069 0.6149 0.2022 0.105 Uiso 0.295(6) 1 calc PR B 1
H42C H 1.0062 0.5921 0.1170 0.105 Uiso 0.295(6) 1 calc PR B 1
C43 C 0.9685(3) 0.64509(12) 0.14362(17) 0.0508(10) Uani 0.705(6) 1 d P B 2
H43A H 0.9619 0.6519 0.1976 0.061 Uiso 0.705(6) 1 calc PR B 2
H43B H 1.0417 0.6262 0.1475 0.061 Uiso 0.705(6) 1 calc PR B 2
C44 C 0.8704(4) 0.61080(18) 0.0994(2) 0.0646(12) Uani 0.705(6) 1 d P B 2
H44A H 0.8712 0.5764 0.1271 0.097 Uiso 0.705(6) 1 calc PR B 2
H44B H 0.8778 0.6039 0.0462 0.097 Uiso 0.705(6) 1 calc PR B 2
H44C H 0.7982 0.6297 0.0961 0.097 Uiso 0.705(6) 1 calc PR B 2

loop_
_atom_site_aniso_label
_atom_site_aniso_U_11
_atom_site_aniso_U_22
_atom_site_aniso_U_33
_atom_site_aniso_U_23
_atom_site_aniso_U_13
_atom_site_aniso_U_12
O2 0.0324(5) 0.0155(5) 0.0146(4) -0.0001(4) 0.0069(4) -0.0008(4)
C8 0.0151(5) 0.0177(7) 0.0094(5) -0.0001(5) 0.0026(4) -0.0007(5)
Si1 0.02438(19) 0.0216(2) 0.01182(16) -0.00388(15) 0.00326(14) -0.00049(15)
Si2 0.02164(18) 0.0195(2) 0.01076(15) 0.00156(14) 0.00294(13) 0.00364(15)
Si3 0.02371(19) 0.0204(2) 0.01093(15) -0.00308(15) 0.00295(14) 0.00021(15)
Si4 0.0285(2) 0.0206(2) 0.01188(16) 0.00330(15) 0.00250(15) 0.00187(16)
C7 0.0153(5) 0.0184(7) 0.0087(5) 0.0003(5) 0.0018(4) 0.0010(5)
C15 0.0159(5) 0.0178(7) 0.0093(5) 0.0003(5) 0.0018(4) 0.0001(5)
O1 0.0299(5) 0.0154(5) 0.0155(4) 0.0009(4) 0.0073(4) 0.0030(4)
O4 0.0341(6) 0.0180(5) 0.0199(5) -0.0030(4) 0.0094(4) -0.0051(4)
O3 0.0293(5) 0.0179(5) 0.0190(5) 0.0034(4) 0.0092(4) 0.0047(4)
C36 0.0421(9) 0.0456(11) 0.0262(8) -0.0060(8) 0.0185(7) -0.0030(8)
C38 0.0590(12) 0.0249(9) 0.0263(8) 0.0078(7) 0.0016(8) -0.0013(8)
C34 0.0240(7) 0.0330(9) 0.0262(7) -0.0008(7) 0.0034(6) 0.0019(6)
C14 0.0212(6) 0.0159(7) 0.0121(5) 0.0008(5) 0.0030(5) -0.0021(5)
C33 0.0344(8) 0.0227(8) 0.0210(7) 0.0043(6) 0.0068(6) 0.0053(6)
C30 0.0440(9) 0.0317(9) 0.0236(7) 0.0007(7) 0.0180(7) 0.0028(7)
C27 0.0220(6) 0.0184(7) 0.0172(6) 0.0023(5) 0.0076(5) 0.0007(5)
C25 0.0197(6) 0.0207(7) 0.0167(6) -0.0011(5) 0.0071(5) -0.0013(5)
C16 0.0148(5) 0.0186(7) 0.0095(5) -0.0011(5) 0.0020(4) -0.0014(5)
C1 0.0172(6) 0.0156(6) 0.0111(5) -0.0004(5) 0.0023(4) -0.0004(5)
C40 0.0284(7) 0.0327(9) 0.0227(7) -0.0024(7) 0.0026(6) 0.0053(7)
C9 0.0185(6) 0.0170(7) 0.0116(5) -0.0001(5) 0.0033(5) 0.0009(5)
C31 0.0443(9) 0.0242(8) 0.0240(7) -0.0052(7) 0.0096(7) -0.0038(7)
C28 0.0262(7) 0.0210(7) 0.0180(6) 0.0036(6) 0.0063(5) 0.0021(6)
C26 0.0222(6) 0.0231(8) 0.0169(6) -0.0017(6) 0.0058(5) -0.0019(6)
C21 0.0178(6) 0.0175(7) 0.0160(6) -0.0002(5) 0.0062(5) -0.0017(5)
C39 0.0383(9) 0.0468(11) 0.0217(7) -0.0006(7) 0.0130(7) -0.0015(8)
C23 0.0197(6) 0.0166(7) 0.0162(6) 0.0007(5) 0.0067(5) 0.0020(5)
C22 0.0211(6) 0.0197(7) 0.0166(6) -0.0005(5) 0.0060(5) -0.0010(5)
C6 0.0191(6) 0.0162(7) 0.0114(5) 0.0009(5) 0.0037(5) 0.0003(5)
C32 0.0397(9) 0.0293(9) 0.0198(7) 0.0024(6) 0.0126(6) 0.0074(7)
C37 0.0319(8) 0.0276(9) 0.0236(7) -0.0016(6) -0.0030(6) 0.0005(7)
C35 0.0377(9) 0.0232(8) 0.0301(8) -0.0044(7) 0.0013(7) 0.0019(7)
C29 0.0279(8) 0.0351(10) 0.0278(8) -0.0073(7) -0.0020(6) 0.0017(7)
C24 0.0234(6) 0.0195(7) 0.0164(6) 0.0010(5) 0.0060(5) 0.0027(5)
C12 0.0178(6) 0.0460(10) 0.0214(7) 0.0069(7) 0.0029(5) -0.0076(6)
C5 0.0219(7) 0.0255(8) 0.0178(6) 0.0005(6) 0.0048(5) -0.0057(6)
C11 0.0162(6) 0.0491(11) 0.0214(7) 0.0070(7) 0.0053(5) 0.0035(7)
C19 0.0158(6) 0.0253(7) 0.0084(5) 0.0016(5) 0.0013(4) -0.0003(5)
C17 0.0155(6) 0.0213(7) 0.0091(5) 0.0004(5) 0.0019(4) 0.0005(5)
C13 0.0233(7) 0.0294(8) 0.0157(6) 0.0037(6) 0.0024(5) -0.0072(6)
C4 0.0176(6) 0.0393(9) 0.0221(7) 0.0003(7) 0.0044(5) -0.0077(6)
C18 0.0163(6) 0.0208(7) 0.0092(5) 0.0009(5) 0.0023(4) -0.0006(5)
C3 0.0156(6) 0.0412(10) 0.0199(6) 0.0019(6) 0.0035(5) 0.0034(6)
C10 0.0200(6) 0.0303(8) 0.0160(6) 0.0040(6) 0.0034(5) 0.0044(6)
C2 0.0195(6) 0.0269(8) 0.0154(6) 0.0010(6) 0.0031(5) 0.0051(6)
C20 0.0166(6) 0.0246(7) 0.0088(5) 0.0020(5) 0.0015(4) -0.0019(5)
O5 0.1097(13) 0.0289(7) 0.0374(7) 0.0052(6) 0.0366(8) 0.0215(8)
C45 0.0474(11) 0.0478(12) 0.0345(9) -0.0152(9) 0.0117(8) 0.0071(9)
C46 0.0422(10) 0.0581(13) 0.0309(8) -0.0076(9) 0.0150(8) 0.0067(9)
O301 0.0320(16) 0.009(2) 0.0242(18) 0.0041(18) 0.0105(13) 0.0055(18)
C301 0.048(3) 0.048(3) 0.031(3) 0.024(2) 0.018(2) 0.017(3)
C302 0.037(2) 0.124(7) 0.044(3) 0.016(3) 0.008(2) -0.020(3)
C303 0.024(2) 0.020(2) 0.036(2) 0.0142(18) -0.0034(17) 0.0003(15)
C304 0.025(2) 0.031(4) 0.025(2) -0.005(2) -0.001(2) 0.001(2)
O401 0.069(2) 0.023(3) 0.042(2) 0.002(2) 0.0309(18) -0.009(2)
C401 0.083(5) 0.112(7) 0.030(2) -0.011(4) 0.028(3) -0.060(5)
C402 0.053(3) 0.073(4) 0.036(2) 0.021(2) 0.031(2) 0.020(3)
C403 0.100(8) 0.087(6) 0.128(7) 0.068(5) 0.055(6) 0.003(6)
C404 0.059(6) 0.016(3) 0.065(8) -0.007(4) -0.008(4) 0.008(3)
C41 0.042(4) 0.028(4) 0.060(5) -0.002(3) 0.011(4) 0.000(3)
C42 0.076(6) 0.037(5) 0.103(8) 0.021(5) 0.032(6) 0.015(4)
C43 0.085(3) 0.0276(17) 0.0354(14) 0.0038(12) 0.0081(16) 0.0147(15)
C44 0.074(3) 0.059(3) 0.058(2) 0.010(2) 0.014(2) 0.001(2)

loop_
_atom_type_symbol
_atom_type_description
_atom_type_scat_dispersion_real
_atom_type_scat_dispersion_imag
_atom_type_scat_source
C C 0.0033 0.0016 'International Tables Vol C Tables 4.2.6.8 and 6.1.1.4'
H H 0.0000 0.0000 'International Tables Vol C Tables 4.2.6.8 and 6.1.1.4'
O O 0.0106 0.0060 'International Tables Vol C Tables 4.2.6.8 and 6.1.1.4'
Si Si 0.0817 0.0704 'International Tables Vol C Tables 4.2.6.8 and 6.1.1.4'

loop_
_geom_angle_atom_site_label_1
_geom_angle_atom_site_label_2
_geom_angle_atom_site_label_3
_geom_angle
C6 O2 H2 109.5
C9 C8 C15 118.57(10)
C9 C8 C7 113.35(10)
C15 C8 C7 89.52(9)
C9 C8 H8 111.2
C15 C8 H8 111.2
C7 C8 H8 111.2
C26 Si1 C37 110.07(7)
C26 Si1 C35 108.76(7)
C37 Si1 C35 110.14(8)
C26 Si1 C36 106.99(7)
C37 Si1 C36 111.32(8)
C35 Si1 C36 109.49(8)
C24 Si2 C34 107.94(7)
C24 Si2 C33 108.25(7)
C34 Si2 C33 110.16(8)
C24 Si2 C32 109.27(7)
C34 Si2 C32 109.83(8)
C33 Si2 C32 111.31(7)
C22 Si3 C29 110.25(7)
C22 Si3 C30 108.79(7)
C29 Si3 C30 111.22(8)
C22 Si3 C31 108.24(7)
C29 Si3 C31 108.72(8)
C30 Si3 C31 109.57(8)
C28 Si4 C40 109.54(7)
C28 Si4 C39 108.89(7)
C40 Si4 C39 110.47(8)
C28 Si4 C38 107.68(7)
C40 Si4 C38 110.16(9)
C39 Si4 C38 110.04(9)
C6 C7 C16 117.54(10)
C6 C7 C8 112.23(10)
C16 C7 C8 90.45(9)
C6 C7 H7 111.7
C16 C7 H7 111.7
C8 C7 H7 111.7
C14 C15 C8 117.57(11)
C14 C15 C16 113.21(10)
C8 C15 C16 90.17(9)
C14 C15 H15 111.4
C8 C15 H15 111.4
C16 C15 H15 111.4
C1 O1 H1 109.5
C14 O4 H4 109.5
C9 O3 H3 109.5
Si1 C36 H36A 109.5
Si1 C36 H36B 109.5
H36A C36 H36B 109.5
Si1 C36 H36C 109.5
H36A C36 H36C 109.5
H36B C36 H36C 109.5
Si4 C38 H38A 109.5
Si4 C38 H38B 109.5
H38A C38 H38B 109.5
Si4 C38 H38C 109.5
H38A C38 H38C 109.5
H38B C38 H38C 109.5
Si2 C34 H34A 109.5
Si2 C34 H34B 109.5
H34A C34 H34B 109.5
Si2 C34 H34C 109.5
H34A C34 H34C 109.5
H34B C34 H34C 109.5
O4 C14 C27 107.98(11)
O4 C14 C20 108.50(11)
C27 C14 C20 109.14(10)
O4 C14 C15 109.20(10)
C27 C14 C15 110.65(11)
C20 C14 C15 111.29(11)
Si2 C33 H33A 109.5
Si2 C33 H33B 109.5
H33A C33 H33B 109.5
Si2 C33 H33C 109.5
H33A C33 H33C 109.5
H33B C33 H33C 109.5
Si3 C30 H30A 109.5
Si3 C30 H30B 109.5
H30A C30 H30B 109.5
Si3 C30 H30C 109.5
H30A C30 H30C 109.5
H30B C30 H30C 109.5
C28 C27 C14 176.13(15)
C26 C25 C9 173.16(15)
C1 C16 C7 118.02(10)
C1 C16 C15 112.93(10)
C7 C16 C15 89.86(9)
C1 C16 H16 111.4
C7 C16 H16 111.4
C15 C16 H16 111.4
O1 C1 C21 107.61(11)
O1 C1 C16 104.61(10)
C21 C1 C16 112.15(10)
O1 C1 C17 111.20(10)
C21 C1 C17 111.46(10)
C16 C1 C17 109.60(11)
Si4 C40 H40A 109.5
Si4 C40 H40B 109.5
H40A C40 H40B 109.5
Si4 C40 H40C 109.5
H40A C40 H40C 109.5
H40B C40 H40C 109.5
O3 C9 C25 107.33(11)
O3 C9 C19 107.92(10)
C25 C9 C19 108.91(10)
O3 C9 C8 108.67(10)
C25 C9 C8 112.39(11)
C19 C9 C8 111.44(11)
Si3 C31 H31A 109.5
Si3 C31 H31B 109.5
H31A C31 H31B 109.5
Si3 C31 H31C 109.5
H31A C31 H31C 109.5
H31B C31 H31C 109.5
C27 C28 Si4 177.12(14)
C25 C26 Si1 173.88(13)
C22 C21 C1 171.07(15)
Si4 C39 H39A 109.5
Si4 C39 H39B 109.5
H39A C39 H39B 109.5
Si4 C39 H39C 109.5
H39A C39 H39C 109.5
H39B C39 H39C 109.5
C24 C23 C6 174.31(15)
C21 C22 Si3 173.64(13)
O2 C6 C23 109.02(11)
O2 C6 C18 111.44(11)
C23 C6 C18 111.30(10)
O2 C6 C7 104.59(10)
C23 C6 C7 110.47(11)
C18 C6 C7 109.83(11)
Si2 C32 H32A 109.5
Si2 C32 H32B 109.5
H32A C32 H32B 109.5
Si2 C32 H32C 109.5
H32A C32 H32C 109.5
H32B C32 H32C 109.5
Si1 C37 H37A 109.5
Si1 C37 H37B 109.5
H37A C37 H37B 109.5
Si1 C37 H37C 109.5
H37A C37 H37C 109.5
H37B C37 H37C 109.5
Si1 C35 H35A 109.5
Si1 C35 H35B 109.5
H35A C35 H35B 109.5
Si1 C35 H35C 109.5
H35A C35 H35C 109.5
H35B C35 H35C 109.5
Si3 C29 H29A 109.5
Si3 C29 H29B 109.5
H29A C29 H29B 109.5
Si3 C29 H29C 109.5
H29A C29 H29C 109.5
H29B C29 H29C 109.5
C23 C24 Si2 174.18(12)
C11 C12 C13 120.22(14)
C11 C12 H12 119.9
C13 C12 H12 119.9
C4 C5 C18 120.69(14)
C4 C5 H5 119.7
C18 C5 H5 119.7
C12 C11 C10 120.12(14)
C12 C11 H11 119.9
C10 C11 H11 119.9
C20 C19 C10 119.67(13)
C20 C19 C9 121.68(12)
C10 C19 C9 118.63(13)
C2 C17 C18 119.35(12)
C2 C17 C1 119.54(13)
C18 C17 C1 121.09(11)
C12 C13 C20 120.47(15)
C12 C13 H13 119.8
C20 C13 H13 119.8
C3 C4 C5 120.01(14)
C3 C4 H4A 120.0
C5 C4 H4A 120.0
C5 C18 C17 119.33(12)
C5 C18 C6 119.89(13)
C17 C18 C6 120.77(11)
C4 C3 C2 119.92(13)
C4 C3 H3A 120.0
C2 C3 H3A 120.0
C11 C10 C19 120.12(15)
C11 C10 H10 119.9
C19 C10 H10 119.9
C3 C2 C17 120.65(14)
C3 C2 H2A 119.7
C17 C2 H2A 119.7
C19 C20 C13 119.34(13)
C19 C20 C14 121.30(12)
C13 C20 C14 119.27(13)
C43 O5 C45 111.18(18)
C43 O5 C41 39.7(3)
C45 O5 C41 114.0(3)
O5 C45 C46 109.63(15)
O5 C45 H45A 109.7
C46 C45 H45A 109.7
O5 C45 H45B 109.7
C46 C45 H45B 109.7
H45A C45 H45B 108.2
C45 C46 H46A 109.5
C45 C46 H46B 109.5
H46A C46 H46B 109.5
C45 C46 H46C 109.5
H46A C46 H46C 109.5
H46B C46 H46C 109.5
C303 O301 C301 112.0(5)
O301 C301 C302 123.0(6)
O301 C301 H30D 106.6
C302 C301 H30D 106.6
O301 C301 H30E 106.6
C302 C301 H30E 106.6
H30D C301 H30E 106.5
C301 C302 H30F 109.5
C301 C302 H30G 109.5
H30F C302 H30G 109.5
C301 C302 H30H 109.5
H30F C302 H30H 109.5
H30G C302 H30H 109.5
O301 C303 C304 109.4(7)
O301 C303 H30I 109.8
C304 C303 H30I 109.8
O301 C303 H30J 109.8
C304 C303 H30J 109.8
H30I C303 H30J 108.2
C303 C304 H30K 109.5
C303 C304 H30L 109.5
H30K C304 H30L 109.5
C303 C304 H30M 109.5
H30K C304 H30M 109.5
H30L C304 H30M 109.5
C403 O401 C401 115.5(7)
C402 C401 O401 121.4(8)
C402 C401 H40D 107.0
O401 C401 H40D 107.0
C402 C401 H40E 107.0
O401 C401 H40E 107.0
H40D C401 H40E 106.7
C401 C402 H40F 109.5
C401 C402 H40G 109.5
H40F C402 H40G 109.5
C401 C402 H40H 109.5
H40F C402 H40H 109.5
H40G C402 H40H 109.5
O401 C403 C404 112.9(9)
O401 C403 H40I 109.0
C404 C403 H40I 109.0
O401 C403 H40J 109.0
C404 C403 H40J 109.0
H40I C403 H40J 107.8
C403 C404 H40K 109.5
C403 C404 H40L 109.5
H40K C404 H40L 109.5
C403 C404 H40M 109.5
H40K C404 H40M 109.5
H40L C404 H40M 109.5
C42 C41 O5 103.7(6)
C42 C41 H41A 111.0
O5 C41 H41A 111.0
C42 C41 H41B 111.0
O5 C41 H41B 111.0
H41A C41 H41B 109.0
C41 C42 H42A 109.5
C41 C42 H42B 109.5
H42A C42 H42B 109.5
C41 C42 H42C 109.5
H42A C42 H42C 109.5
H42B C42 H42C 109.5
O5 C43 C44 108.9(3)
O5 C43 H43A 109.9
C44 C43 H43A 109.9
O5 C43 H43B 109.9
C44 C43 H43B 109.9
H43A C43 H43B 108.3
C43 C44 H44A 109.5
C43 C44 H44B 109.5
H44A C44 H44B 109.5
C43 C44 H44C 109.5
H44A C44 H44C 109.5
H44B C44 H44C 109.5

loop_
_geom_bond_atom_site_label_1
_geom_bond_atom_site_label_2
_geom_bond_distance
O2 C6 1.4329(16)
O2 H2 0.8400
C8 C9 1.5344(17)
C8 C15 1.5497(19)
C8 C7 1.5577(16)
C8 H8 1.0000
Si1 C26 1.8367(14)
Si1 C37 1.8541(16)
Si1 C35 1.8554(17)
Si1 C36 1.8619(16)
Si2 C24 1.8418(14)
Si2 C34 1.8529(16)
Si2 C33 1.8566(16)
Si2 C32 1.8576(15)
Si3 C22 1.8441(14)
Si3 C29 1.8555(16)
Si3 C30 1.8586(15)
Si3 C31 1.8593(17)
Si4 C28 1.8386(14)
Si4 C40 1.8540(16)
Si4 C39 1.8586(16)
Si4 C38 1.8588(18)
C7 C6 1.5321(18)
C7 C16 1.5413(19)
C7 H7 1.0000
C15 C14 1.5291(18)
C15 C16 1.5568(16)
C15 H15 1.0000
O1 C1 1.4391(16)
O1 H1 0.8400
O4 C14 1.4305(16)
O4 H4 0.8400
O3 C9 1.4353(16)
O3 H3 0.8400
C36 H36A 0.9800
C36 H36B 0.9800
C36 H36C 0.9800
C38 H38A 0.9800
C38 H38B 0.9800
C38 H38C 0.9800
C34 H34A 0.9800
C34 H34B 0.9800
C34 H34C 0.9800
C14 C27 1.4837(18)
C14 C20 1.5269(19)
C33 H33A 0.9800
C33 H33B 0.9800
C33 H33C 0.9800
C30 H30A 0.9800
C30 H30B 0.9800
C30 H30C 0.9800
C27 C28 1.2037(19)
C25 C26 1.2040(18)
C25 C9 1.4816(18)
C16 C1 1.5319(17)
C16 H16 1.0000
C1 C21 1.4824(17)
C1 C17 1.5322(18)
C40 H40A 0.9800
C40 H40B 0.9800
C40 H40C 0.9800
C9 C19 1.5264(18)
C31 H31A 0.9800
C31 H31B 0.9800
C31 H31C 0.9800
C21 C22 1.2054(18)
C39 H39A 0.9800
C39 H39B 0.9800
C39 H39C 0.9800
C23 C24 1.1998(18)
C23 C6 1.4806(17)
C6 C18 1.5272(18)
C32 H32A 0.9800
C32 H32B 0.9800
C32 H32C 0.9800
C37 H37A 0.9800
C37 H37B 0.9800
C37 H37C 0.9800
C35 H35A 0.9800
C35 H35B 0.9800
C35 H35C 0.9800
C29 H29A 0.9800
C29 H29B 0.9800
C29 H29C 0.9800
C12 C11 1.381(2)
C12 C13 1.382(2)
C12 H12 0.9500
C5 C4 1.386(2)
C5 C18 1.3945(18)
C5 H5 0.9500
C11 C10 1.387(2)
C11 H11 0.9500
C19 C20 1.395(2)
C19 C10 1.3995(19)
C17 C2 1.3961(18)
C17 C18 1.3966(19)
C13 C20 1.3974(19)
C13 H13 0.9500
C4 C3 1.379(2)
C4 H4A 0.9500
C3 C2 1.387(2)
C3 H3A 0.9500
C10 H10 0.9500
C2 H2A 0.9500
O5 C43 1.418(3)
O5 C45 1.420(2)
O5 C41 1.639(8)
C45 C46 1.489(3)
C45 H45A 0.9900
C45 H45B 0.9900
C46 H46A 0.9800
C46 H46B 0.9800
C46 H46C 0.9800
O301 C303 1.369(7)
O301 C301 1.408(9)
C301 C302 1.436(8)
C301 H30D 0.9900
C301 H30E 0.9900
C302 H30F 0.9800
C302 H30G 0.9800
C302 H30H 0.9800
C303 C304 1.505(14)
C303 H30I 0.9900
C303 H30J 0.9900
C304 H30K 0.9800
C304 H30L 0.9800
C304 H30M 0.9800
O401 C403 1.413(11)
O401 C401 1.448(9)
C401 C402 1.009(12)
C401 H40D 0.9900
C401 H40E 0.9900
C402 H40F 0.9800
C402 H40G 0.9800
C402 H40H 0.9800
C403 C404 1.464(15)
C403 H40I 0.9900
C403 H40J 0.9900
C404 H40K 0.9800
C404 H40L 0.9800
C404 H40M 0.9800
C41 C42 1.476(12)
C41 H41A 0.9900
C41 H41B 0.9900
C42 H42A 0.9800
C42 H42B 0.9800
C42 H42C 0.9800
C43 C44 1.498(6)
C43 H43A 0.9900
C43 H43B 0.9900
C44 H44A 0.9800
C44 H44B 0.9800
C44 H44C 0.9800
